data_4072881
loop_
_publ_author_name
'Scriban, Corina'
'Glueck, David S.'
'Golen, James A.'
'Rheingold, Arnold L.'

_publ_section_title
;
 Platinum-Catalyzed Asymmetric Alkylation of a Secondary
 Phosphine:&#x00A0; Mechanism and Origin of Enantioselectivity
;
_journal_issue 7
_journal_name_full Organometallics
_journal_page_first 1788
_journal_paper_doi 10.1021/om061116s
_journal_volume 26
_journal_year 2007
_chemical_formula_sum 'C24 H33 Br P2 Pt'
_chemical_formula_weight 658.44
_chemical_name_systematic
; 

 ? 

;
_space_group_IT_number 19
_symmetry_cell_setting orthorhombic
_symmetry_space_group_name_Hall 'P 2ac 2ab'
_symmetry_space_group_name_H-M 'P 21 21 21'
_atom_sites_solution_hydrogens geom
_atom_sites_solution_primary direct
_atom_sites_solution_secondary difmap
_audit_creation_method SHELXL-97
_cell_angle_alpha 90.00
_cell_angle_beta 90.00
_cell_angle_gamma 90.00
_cell_formula_units_Z 4
_cell_length_a 10.701(2)
_cell_length_b 13.890(3)
_cell_length_c 16.873(3)
_cell_measurement_reflns_used 6156
_cell_measurement_temperature 213(2)
_cell_measurement_theta_max 28.22
_cell_measurement_theta_min 2.40
_cell_volume 2508.0(8)
_computing_cell_refinement 'Bruker SMART'
_computing_data_collection 'Bruker SMART'
_computing_data_reduction 'Bruker SAINT'
_computing_molecular_graphics 'Bruker SHELXTL'
_computing_publication_material 'Bruker SHELXTL'
_computing_structure_refinement 'SHELXL-97 (Sheldrick, 1997)'
_computing_structure_solution 'SHELXS-97 (Sheldrick, 1990)'
_diffrn_ambient_temperature 213(2)
_diffrn_measured_fraction_theta_full 0.964
_diffrn_measured_fraction_theta_max 0.964
_diffrn_measurement_device_type 'CCD area detector'
_diffrn_measurement_method 'phi and omega scans'
_diffrn_radiation_monochromator graphite
_diffrn_radiation_source 'fine-focus sealed tube'
_diffrn_radiation_type MoK\a
_diffrn_radiation_wavelength 0.71073
_diffrn_reflns_av_R_equivalents 0.0397
_diffrn_reflns_av_sigmaI/netI 0.0520
_diffrn_reflns_limit_h_max 12
_diffrn_reflns_limit_h_min -13
_diffrn_reflns_limit_k_max 18
_diffrn_reflns_limit_k_min -18
_diffrn_reflns_limit_l_max 22
_diffrn_reflns_limit_l_min -21
_diffrn_reflns_number 16313
_diffrn_reflns_theta_full 28.22
_diffrn_reflns_theta_max 28.22
_diffrn_reflns_theta_min 1.90
_exptl_absorpt_coefficient_mu 7.323
_exptl_absorpt_correction_T_max 0.5279
_exptl_absorpt_correction_T_min 0.2173
_exptl_absorpt_correction_type empirical
_exptl_absorpt_process_details sadabs
_exptl_crystal_colour colorless
_exptl_crystal_density_diffrn 1.744
_exptl_crystal_density_meas 0
_exptl_crystal_density_method 'not measured'
_exptl_crystal_description block
_exptl_crystal_F_000 1280
_exptl_crystal_size_max 0.30
_exptl_crystal_size_mid 0.20
_exptl_crystal_size_min 0.10
_refine_diff_density_max 0.783
_refine_diff_density_min -0.647
_refine_diff_density_rms 0.100
_refine_ls_abs_structure_details 'Flack H D (1983), Acta Cryst. A39, 876-881'
_refine_ls_abs_structure_Flack -0.002(5)
_refine_ls_extinction_method none
_refine_ls_goodness_of_fit_ref 0.893
_refine_ls_hydrogen_treatment mixed
_refine_ls_matrix_type full
_refine_ls_number_parameters 253
_refine_ls_number_reflns 5792
_refine_ls_number_restraints 0
_refine_ls_restrained_S_all 0.893
_refine_ls_R_factor_all 0.0254
_refine_ls_R_factor_gt 0.0236
_refine_ls_shift/su_max 0.015
_refine_ls_shift/su_mean 0.002
_refine_ls_structure_factor_coef Fsqd
_refine_ls_weighting_details 'calc w=1/[\s^2^(Fo^2^)+(0.0000P)^2^+0.0000P] where P=(Fo^2^+2Fc^2^)/3'
_refine_ls_weighting_scheme calc
_refine_ls_wR_factor_gt 0.0494
_refine_ls_wR_factor_ref 0.0499
_reflns_number_gt 5507
_reflns_number_total 5792
_reflns_threshold_expression >2sigma(I)
_cod_data_source_file om061116ssi20061208_014420.cif
_cod_data_source_block glu215
_cod_depositor_comments
;
The following automatic conversions were performed:

'_symmetry_cell_setting' value 'Orthorhombic' changed to
'orthorhombic' according to
/home/saulius/struct/CIF-dictionaries/cif_core.dic dictionary named
'cif_core.dic' version 2.4.1 from 2010-06-29.

Automatic conversion script
Id: cif_fix_values 1715 2011-07-08 13:25:40Z adriana 
;
_cod_original_sg_symbol_H-M P2(1)2(1)2(1)
_cod_database_code 4072881

loop_
_symmetry_equiv_pos_as_xyz
'x, y, z'
'-x+1/2, -y, z+1/2'
'-x, y+1/2, -z+1/2'
'x+1/2, -y+1/2, -z'

loop_
_atom_site_label
_atom_site_type_symbol
_atom_site_fract_x
_atom_site_fract_y
_atom_site_fract_z
_atom_site_U_iso_or_equiv
_atom_site_adp_type
_atom_site_occupancy
_atom_site_symmetry_multiplicity
_atom_site_calc_flag
_atom_site_refinement_flags
Pt1 Pt 0.683654(13) 0.009138(9) 0.890010(8) 0.02417(4) Uani 1 1 d .
Br1 Br 0.57679(4) -0.06504(3) 1.00601(2) 0.03506(10) Uani 1 1 d .
P1 P 0.50329(10) 0.08317(7) 0.85276(6) 0.0261(2) Uani 1 1 d .
P2 P 0.76742(9) 0.06765(7) 0.78092(6) 0.0240(2) Uani 1 1 d .
C1 C 0.5203(5) 0.2053(4) 0.9879(3) 0.0608(16) Uani 1 1 d .
H1A H 0.4779 0.2538 1.0193 0.091 Uiso 1 1 calc R
H1B H 0.5966 0.2322 0.9661 0.091 Uiso 1 1 calc R
H1C H 0.5406 0.1505 1.0211 0.091 Uiso 1 1 calc R
C2 C 0.4359(5) 0.1731(3) 0.9211(3) 0.0448(12) Uani 1 1 d .
H2A H 0.4153 0.2309 0.8893 0.054 Uiso 1 1 calc R
C3 C 0.3121(5) 0.1279(4) 0.9477(3) 0.0604(15) Uani 1 1 d .
H3A H 0.3268 0.0811 0.9902 0.072 Uiso 1 1 calc R
H3B H 0.2552 0.1777 0.9674 0.072 Uiso 1 1 calc R
C4 C 0.2558(4) 0.0781(5) 0.8757(3) 0.0607(16) Uani 1 1 d .
H4A H 0.2288 0.1259 0.8365 0.073 Uiso 1 1 calc R
H4B H 0.1832 0.0395 0.8913 0.073 Uiso 1 1 calc R
C5 C 0.3569(4) 0.0140(3) 0.8410(3) 0.0399(10) Uani 1 1 d .
H5A H 0.3638 -0.0422 0.8769 0.048 Uiso 1 1 calc R
C6 C 0.3329(5) -0.0262(4) 0.7593(3) 0.0569(14) Uani 1 1 d .
H6A H 0.2537 -0.0602 0.7590 0.085 Uiso 1 1 calc R
H6B H 0.3995 -0.0703 0.7451 0.085 Uiso 1 1 calc R
H6C H 0.3300 0.0261 0.7212 0.085 Uiso 1 1 calc R
C7 C 0.8994(5) 0.2453(3) 0.7975(3) 0.0472(12) Uani 1 1 d .
H7A H 0.9810 0.2743 0.8049 0.071 Uiso 1 1 calc R
H7B H 0.8466 0.2606 0.8426 0.071 Uiso 1 1 calc R
H7C H 0.8616 0.2704 0.7495 0.071 Uiso 1 1 calc R
C8 C 0.9132(4) 0.1371(3) 0.7907(3) 0.0316(9) Uani 1 1 d .
H8A H 0.9532 0.1152 0.8404 0.038 Uiso 1 1 calc R
C9 C 0.9967(4) 0.1021(3) 0.7231(3) 0.0356(10) Uani 1 1 d .
H9A H 0.9784 0.1380 0.6745 0.043 Uiso 1 1 calc R
H9B H 1.0849 0.1116 0.7366 0.043 Uiso 1 1 calc R
C10 C 0.9695(4) -0.0047(3) 0.7112(3) 0.0362(9) Uani 1 1 d .
H10A H 1.0001 -0.0421 0.7565 0.043 Uiso 1 1 calc R
H10B H 1.0105 -0.0283 0.6630 0.043 Uiso 1 1 calc R
C11 C 0.8271(3) -0.0144(3) 0.7039(2) 0.0286(8) Uani 1 1 d .
H11A H 0.8040 0.0145 0.6523 0.034 Uiso 1 1 calc R
C12 C 0.7732(4) -0.1151(3) 0.7043(3) 0.0405(11) Uani 1 1 d .
H12A H 0.8094 -0.1520 0.6612 0.061 Uiso 1 1 calc R
H12B H 0.6833 -0.1117 0.6975 0.061 Uiso 1 1 calc R
H12C H 0.7923 -0.1461 0.7543 0.061 Uiso 1 1 calc R
C13 C 0.8527(4) -0.0392(3) 0.9336(3) 0.0342(10) Uani 1 1 d .
C14 C 0.9118(4) 0.0173(4) 0.9904(3) 0.0452(11) Uani 1 1 d .
H14A H 0.8735 0.0750 1.0063 0.054 Uiso 1 1 calc R
C15 C 1.0246(5) -0.0082(5) 1.0245(3) 0.0632(16) Uani 1 1 d .
H15A H 1.0613 0.0325 1.0624 0.076 Uiso 1 1 calc R
C16 C 1.0824(5) -0.0905(5) 1.0041(4) 0.0688(19) Uani 1 1 d .
H16A H 1.1586 -0.1076 1.0279 0.083 Uiso 1 1 calc R
C17 C 1.0293(6) -0.1489(5) 0.9484(4) 0.0663(18) Uani 1 1 d .
H17A H 1.0697 -0.2062 0.9336 0.080 Uiso 1 1 calc R
C18 C 0.9151(5) -0.1241(4) 0.9130(3) 0.0523(14) Uani 1 1 d .
H18A H 0.8799 -0.1653 0.8748 0.063 Uiso 1 1 calc R
C19 C 0.5332(4) 0.1492(3) 0.7613(2) 0.0273(9) Uani 1 1 d .
C20 C 0.4436(4) 0.2058(3) 0.7240(3) 0.0355(10) Uani 1 1 d .
H20A H 0.3631 0.2111 0.7459 0.043 Uiso 1 1 calc R
C21 C 0.4726(4) 0.2541(3) 0.6549(3) 0.0386(11) Uani 1 1 d .
H21A H 0.4125 0.2935 0.6305 0.046 Uiso 1 1 calc R
C22 C 0.5901(4) 0.2446(3) 0.6215(3) 0.0385(10) Uani 1 1 d .
H22A H 0.6091 0.2765 0.5739 0.046 Uiso 1 1 calc R
C23 C 0.6794(4) 0.1882(3) 0.6583(2) 0.0333(9) Uani 1 1 d .
H23A H 0.7589 0.1814 0.6352 0.040 Uiso 1 1 calc R
C24 C 0.6525(4) 0.1415(3) 0.7289(2) 0.0278(9) Uani 1 1 d .

loop_
_atom_site_aniso_label
_atom_site_aniso_U_11
_atom_site_aniso_U_22
_atom_site_aniso_U_33
_atom_site_aniso_U_23
_atom_site_aniso_U_13
_atom_site_aniso_U_12
Pt1 0.02726(7) 0.02538(6) 0.01987(7) 0.00187(6) -0.00101(6) 0.00105(5)
Br1 0.0425(3) 0.0416(2) 0.0211(2) 0.00408(18) 0.00074(19) -0.00603(19)
P1 0.0251(5) 0.0305(5) 0.0226(5) 0.0012(4) 0.0000(4) 0.0014(4)
P2 0.0243(5) 0.0260(5) 0.0218(5) 0.0027(4) -0.0009(4) -0.0001(4)
C1 0.082(4) 0.055(3) 0.045(3) -0.024(3) 0.001(3) 0.011(3)
C2 0.048(3) 0.050(3) 0.036(3) -0.003(2) 0.007(2) 0.016(2)
C3 0.041(3) 0.098(4) 0.042(3) 0.008(3) 0.017(3) 0.018(3)
C4 0.029(3) 0.101(4) 0.053(4) 0.021(3) 0.006(3) 0.003(3)
C5 0.031(2) 0.047(2) 0.042(3) 0.013(2) -0.0074(19) -0.0072(18)
C6 0.049(3) 0.057(3) 0.065(4) -0.001(3) -0.016(3) -0.017(2)
C7 0.055(3) 0.035(2) 0.051(3) -0.004(2) -0.007(3) -0.012(2)
C8 0.029(2) 0.037(2) 0.029(2) 0.0033(18) -0.0043(19) -0.0106(16)
C9 0.026(2) 0.045(2) 0.035(3) 0.010(2) -0.001(2) -0.0066(18)
C10 0.032(2) 0.042(2) 0.035(2) 0.000(2) 0.0011(18) 0.0067(19)
C11 0.028(2) 0.0323(17) 0.0255(19) -0.0007(16) 0.0030(16) 0.0043(18)
C12 0.045(3) 0.037(2) 0.039(3) -0.006(2) 0.003(2) -0.0031(18)
C13 0.036(2) 0.040(2) 0.027(2) 0.0107(18) 0.0021(19) 0.0027(17)
C14 0.043(3) 0.052(3) 0.041(3) 0.014(2) -0.011(2) -0.005(2)
C15 0.047(3) 0.087(4) 0.056(4) 0.021(3) -0.022(3) -0.020(3)
C16 0.033(3) 0.100(5) 0.074(4) 0.048(4) -0.006(3) 0.010(3)
C17 0.054(4) 0.082(4) 0.064(4) 0.029(4) 0.011(3) 0.031(3)
C18 0.056(3) 0.059(3) 0.042(3) 0.012(2) -0.003(3) 0.018(3)
C19 0.034(2) 0.0255(18) 0.023(2) 0.0010(16) 0.0013(18) 0.0005(16)
C20 0.030(2) 0.041(2) 0.036(2) 0.0000(19) -0.001(2) 0.0094(18)
C21 0.043(3) 0.032(2) 0.041(3) 0.0095(19) -0.009(2) 0.0072(18)
C22 0.052(3) 0.036(2) 0.028(2) 0.0088(19) -0.005(2) -0.0017(18)
C23 0.036(2) 0.0358(19) 0.028(2) 0.0046(16) 0.000(2) 0.0009(19)
C24 0.033(2) 0.0254(18) 0.025(2) 0.0000(16) -0.0039(18) -0.0013(15)

loop_
_atom_type_symbol
_atom_type_description
_atom_type_scat_dispersion_real
_atom_type_scat_dispersion_imag
_atom_type_scat_source
C C 0.0033 0.0016 'International Tables Vol C Tables 4.2.6.8 and 6.1.1.4'
H H 0.0000 0.0000 'International Tables Vol C Tables 4.2.6.8 and 6.1.1.4'
P P 0.1023 0.0942 'International Tables Vol C Tables 4.2.6.8 and 6.1.1.4'
Br Br -0.2901 2.4595 'International Tables Vol C Tables 4.2.6.8 and 6.1.1.4'
Pt Pt -1.7033 8.3905 'International Tables Vol C Tables 4.2.6.8 and 6.1.1.4'

loop_
_geom_angle_atom_site_label_1
_geom_angle_atom_site_label_2
_geom_angle_atom_site_label_3
_geom_angle
C13 Pt1 P2 93.51(12)
C13 Pt1 P1 171.26(13)
P2 Pt1 P1 87.00(4)
C13 Pt1 Br1 89.30(11)
P2 Pt1 Br1 175.14(3)
P1 Pt1 Br1 90.84(3)
C19 P1 C2 104.8(2)
C19 P1 C5 108.6(2)
C2 P1 C5 95.0(2)
C19 P1 Pt1 108.20(14)
C2 P1 Pt1 117.68(17)
C5 P1 Pt1 120.91(15)
C24 P2 C8 108.63(18)
C24 P2 C11 103.98(18)
C8 P2 C11 95.33(18)
C24 P2 Pt1 109.57(14)
C8 P2 Pt1 117.61(14)
C11 P2 Pt1 120.15(12)
C1 C2 C3 114.8(4)
C1 C2 P1 115.6(3)
C3 C2 P1 104.0(3)
C4 C3 C2 107.1(4)
C3 C4 C5 107.0(4)
C6 C5 C4 116.6(4)
C6 C5 P1 115.8(3)
C4 C5 P1 104.9(3)
C7 C8 C9 115.5(4)
C7 C8 P2 116.3(3)
C9 C8 P2 105.2(3)
C10 C9 C8 107.2(3)
C9 C10 C11 106.6(3)
C12 C11 C10 117.4(4)
C12 C11 P2 115.9(3)
C10 C11 P2 103.5(3)
C18 C13 C14 115.5(4)
C18 C13 Pt1 127.1(4)
C14 C13 Pt1 117.4(3)
C15 C14 C13 122.6(5)
C16 C15 C14 120.8(6)
C17 C16 C15 119.3(5)
C16 C17 C18 120.7(6)
C13 C18 C17 121.1(6)
C24 C19 C20 119.8(4)
C24 C19 P1 117.1(3)
C20 C19 P1 123.1(3)
C21 C20 C19 120.1(4)
C22 C21 C20 120.2(4)
C21 C22 C23 119.9(4)
C22 C23 C24 120.4(4)
C23 C24 C19 119.5(4)
C23 C24 P2 122.4(3)
C19 C24 P2 118.1(3)

loop_
_geom_bond_atom_site_label_1
_geom_bond_atom_site_label_2
_geom_bond_distance
Pt1 C13 2.065(4)
Pt1 P2 2.2028(11)
Pt1 P1 2.2755(11)
Pt1 Br1 2.4900(5)
P1 C19 1.823(4)
P1 C2 1.847(5)
P1 C5 1.849(4)
P2 C24 1.827(4)
P2 C8 1.841(4)
P2 C11 1.843(4)
C1 C2 1.512(7)
C2 C3 1.534(7)
C3 C4 1.522(8)
C4 C5 1.518(6)
C5 C6 1.510(7)
C7 C8 1.516(6)
C8 C9 1.528(6)
C9 C10 1.524(6)
C10 C11 1.534(5)
C11 C12 1.513(5)
C13 C18 1.399(6)
C13 C14 1.391(6)
C14 C15 1.383(6)
C15 C16 1.344(8)
C16 C17 1.366(9)
C17 C18 1.403(7)
C19 C24 1.393(6)
C19 C20 1.390(5)
C20 C21 1.380(6)
C21 C22 1.384(6)
C22 C23 1.383(6)
C23 C24 1.386(5)
